data_1511719
loop_
_publ_author_name
'Val'ovka, I.P.'
'Kuz'ma, Yu.B.'

_publ_section_title
;
 Uranium - (iron, cobalt, nickel) - boron system
;
_journal_name_full 'Izvestiya Akademii Nauk SSSR, Neorganicheskie Materialy'
_journal_page_first 469
_journal_page_last 472
_journal_volume 14
_journal_year 1978
_chemical_formula_sum 'B4 Co4 U'
_chemical_name_systematic 'U Co4 B4'
_space_group_IT_number 137
_symmetry_space_group_name_Hall '-P 4ac 2a'
_symmetry_space_group_name_H-M 'P 42/n m c :2'
_cell_angle_alpha 90
_cell_angle_beta 90
_cell_angle_gamma 90
_cell_formula_units_Z 2
_cell_length_a 5.097
_cell_length_b 5.097
_cell_length_c 7.037
_cell_volume 182.817
_citation_journal_id_ASTM IVNMAW
_cod_data_source_file boron4-x_42.cif
_cod_data_source_block B4Co4U1
_cod_original_cell_volume 182.8171
_cod_original_formula_sum 'B4 Co4 U1'
_cod_database_code 1511719

loop_
_symmetry_equiv_pos_as_xyz
x,y,z
-y+1/2,x,z+1/2
-x+1/2,-y+1/2,z
y,-x+1/2,z+1/2
x+1/2,-y,-z
y+1/2,x+1/2,-z+1/2
-x,y+1/2,-z
-y,-x,-z+1/2
-x,-y,-z
y-1/2,-x,-z-1/2
x-1/2,y-1/2,-z
-y,x-1/2,-z-1/2
-x-1/2,y,z
-y-1/2,-x-1/2,z-1/2
x,-y-1/2,z
y,x,z-1/2

loop_
_atom_site_label
_atom_site_type_symbol
_atom_site_fract_x
_atom_site_fract_y
_atom_site_fract_z
_atom_site_occupancy
_atom_site_U_iso_or_equiv
U1 U 0.75 0.25 0.25 1 0.0
Co1 Co 0.25 -0.003 0.384 1 0.0
B1 B 0.25 0.08 0.1 1 0.0
